data_4323907
loop_
_publ_author_name
'Philipp St\"ossel'
'Hermann A. Mayer'
'C\"acilia Maichle-M\"ossmer'
'Riad Fawzi'
'Manfred Steimann'

_publ_section_title
;
 The Mo(CO)3 Fragment as an Organometallic Protection Group in the
 Synthesis of Functionalized Tripodal Phosphine Ligands
;
_journal_name_full 'Inorganic Chemistry'
_journal_page_first 5860
_journal_page_last 5867
_journal_paper_doi 10.1021/ic9602512
_journal_volume 35
_journal_year 1996
_chemical_formula_sum 'C63 H78 Mo N9 O9 P3'
_chemical_formula_weight 1294.19
_chemical_name_systematic
; 
 ? 
;
_space_group_IT_number 82
_symmetry_cell_setting tetragonal
_symmetry_space_group_name_Hall 'I -4'
_symmetry_space_group_name_H-M 'I -4'
_atom_sites_solution_hydrogens geom
_atom_sites_solution_primary direct
_atom_sites_solution_secondary difmap
_audit_creation_method SHELXL
_cell_angle_alpha 90.00
_cell_angle_beta 90.00
_cell_angle_gamma 90.00
_cell_formula_units_Z 8
_cell_length_a 30.529(3)
_cell_length_b 30.529(3)
_cell_length_c 13.795(3)
_cell_measurement_reflns_used 25
_cell_measurement_temperature 208(2)
_cell_measurement_theta_max 23.4
_cell_measurement_theta_min 19.5
_cell_volume 12857(3)
_computing_cell_refinement CAD4
_computing_data_collection CAD4
_computing_data_reduction SDP
_computing_molecular_graphics PLATON
_computing_structure_refinement 'SHELXL-93 (Sheldrick, 1993)'
_computing_structure_solution 'SHELXS-86 (Sheldrick, 1990)'
_diffrn_ambient_temperature 208(2)
_diffrn_measurement_device CAD4
_diffrn_measurement_method CAD4
_diffrn_radiation_monochromator graphite
_diffrn_radiation_source 'fine-focus sealed tube'
_diffrn_radiation_type Cu-K\alpha
_diffrn_radiation_wavelength 1.54056
_diffrn_reflns_av_R_equivalents 0.0383
_diffrn_reflns_av_sigmaI/netI 0.0275
_diffrn_reflns_limit_h_max 27
_diffrn_reflns_limit_h_min -26
_diffrn_reflns_limit_k_max 35
_diffrn_reflns_limit_k_min -15
_diffrn_reflns_limit_l_max 16
_diffrn_reflns_limit_l_min -1
_diffrn_reflns_number 7119
_diffrn_reflns_theta_max 55.00
_diffrn_reflns_theta_min 5.39
_diffrn_standards_decay_% 1.2
_diffrn_standards_interval_count 200
_diffrn_standards_interval_time 3600
_diffrn_standards_number 3
_exptl_absorpt_coefficient_mu 2.878
_exptl_absorpt_correction_T_max 0.9976
_exptl_absorpt_correction_T_min 0.9421
_exptl_absorpt_correction_type psi-scan
_exptl_crystal_colour yellow
_exptl_crystal_density_diffrn 1.337
_exptl_crystal_description bloc
_exptl_crystal_F_000 5424
_exptl_crystal_size_max 0.30
_exptl_crystal_size_mid 0.25
_exptl_crystal_size_min 0.25
_refine_diff_density_max 0.943
_refine_diff_density_min -0.482
_refine_diff_density_rms 0.087
_refine_ls_abs_structure_details 'Flack H D (1983), Acta Cryst. A39, 876-881'
_refine_ls_abs_structure_Flack 0.003(13)
_refine_ls_extinction_method none
_refine_ls_goodness_of_fit_all 1.092
_refine_ls_goodness_of_fit_obs 1.087
_refine_ls_hydrogen_treatment calculated/determined
_refine_ls_matrix_type full
_refine_ls_number_parameters 721
_refine_ls_number_reflns 6292
_refine_ls_number_restraints 0
_refine_ls_restrained_S_all 1.099
_refine_ls_restrained_S_obs 1.087
_refine_ls_R_factor_all 0.0565
_refine_ls_R_factor_obs 0.0535
_refine_ls_shift/esd_max -4.255
_refine_ls_shift/esd_mean 0.118
_refine_ls_structure_factor_coef Fsqd
_refine_ls_weighting_details 'w=1/[\s^2^(Fo^2^)+(0.1145P)^2^+29.7931P] where P=(Fo^2^+2Fc^2^)/3'
_refine_ls_weighting_scheme calc
_refine_ls_wR_factor_all 0.1582
_refine_ls_wR_factor_obs 0.1532
_reflns_number_observed 6088
_reflns_number_total 6318
_reflns_observed_criterion >2sigma(I)
_cod_data_source_file ic9602512_1.cif
_cod_data_source_block i82
_cod_depositor_comments
;
The following automatic conversions were performed:

'_refine_ls_weighting_scheme' value 'calc
w=1/[\s^2^(Fo^2^)+(0.1145P)^2^+29.7931P] where P=(Fo^2^+2Fc^2^)/3'
was changed to 'calc'. New tag '_refine_ls_weighting_details' was
created. The value of the new tag was set to
'w=1/[\s^2^(Fo^2^)+(0.1145P)^2^+29.7931P] where P=(Fo^2^+2Fc^2^)/3'.

Automatic conversion script
Id: cif_fix_values 3143 2015-03-26 13:38:13Z robertas 
;
_cod_original_cell_volume 12857.6
_cod_database_code 4323907

loop_
_symmetry_equiv_pos_as_xyz
'x, y, z'
'-x, -y, z'
'y, -x, -z'
'-y, x, -z'
'x+1/2, y+1/2, z+1/2'
'-x+1/2, -y+1/2, z+1/2'
'y+1/2, -x+1/2, -z+1/2'
'-y+1/2, x+1/2, -z+1/2'

loop_
_atom_site_aniso_label
_atom_site_aniso_U_11
_atom_site_aniso_U_22
_atom_site_aniso_U_33
_atom_site_aniso_U_23
_atom_site_aniso_U_13
_atom_site_aniso_U_12
Mo1 0.0265(4) 0.0251(3) 0.0533(3) -0.0005(3) -0.0026(3) -0.0007(2)
P3 0.0282(10) 0.0254(10) 0.0531(10) -0.0012(9) 0.0054(9) 0.0017(7)
P1 0.0274(10) 0.0254(10) 0.0457(9) -0.0012(8) 0.0009(8) 0.0005(7)
P2 0.0286(10) 0.0256(10) 0.0462(9) -0.0020(8) 0.0002(8) -0.0010(7)
C2 0.041(5) 0.044(5) 0.060(5) 0.001(4) -0.013(4) -0.005(4)
O2 0.064(5) 0.075(5) 0.074(4) -0.013(4) -0.014(4) -0.006(4)
C1 0.031(5) 0.034(4) 0.073(5) -0.001(4) 0.001(4) 0.000(3)
O1 0.033(4) 0.045(4) 0.144(7) 0.003(4) 0.012(4) -0.003(3)
C3 0.049(5) 0.036(5) 0.077(6) -0.004(5) -0.009(5) -0.011(4)
O3 0.100(6) 0.057(4) 0.087(4) 0.022(4) -0.046(5) -0.003(4)
C4 0.026(4) 0.026(4) 0.049(4) 0.004(3) -0.001(3) -0.002(3)
C5 0.029(4) 0.028(4) 0.048(4) -0.002(3) 0.000(3) -0.001(3)
C6 0.037(4) 0.018(4) 0.056(4) -0.005(3) 0.002(4) -0.000(3)
C7 0.036(4) 0.033(4) 0.045(4) -0.007(3) 0.002(4) 0.001(3)
C8 0.028(4) 0.027(4) 0.039(4) -0.006(3) -0.003(3) 0.002(3)
C9 0.040(5) 0.028(4) 0.047(4) -0.002(3) 0.003(4) -0.000(3)
O401 0.029(3) 0.034(3) 0.085(4) -0.006(3) 0.004(3) 0.003(2)
N405 0.097(9) 0.126(10) 0.101(7) 0.016(7) -0.006(7) -0.007(7)
N402 0.030(4) 0.032(4) 0.063(4) 0.003(3) -0.003(3) -0.001(3)
C401 0.026(4) 0.037(5) 0.039(4) -0.005(3) 0.000(3) 0.000(3)
C403 0.032(4) 0.040(5) 0.072(5) 0.006(4) 0.012(4) -0.007(3)
C404 0.033(5) 0.087(8) 0.086(7) 0.016(6) -0.008(5) -0.023(5)
O601 0.070(4) 0.046(4) 0.074(4) -0.019(3) 0.014(3) -0.017(3)
N602 0.062(5) 0.046(4) 0.050(4) -0.018(3) -0.001(4) -0.002(3)
C601 0.035(5) 0.040(5) 0.060(5) -0.017(4) 0.003(4) -0.002(4)
C603 0.205(17) 0.065(8) 0.088(8) -0.038(7) 0.051(10) -0.039(9)
O801 0.048(3) 0.031(3) 0.056(3) 0.005(3) 0.004(3) 0.009(3)
N802 0.048(4) 0.048(4) 0.037(3) -0.004(3) 0.001(3) 0.003(3)
N805 0.073(7) 0.093(7) 0.126(9) 0.052(7) 0.001(6) 0.001(5)
C801 0.031(4) 0.035(5) 0.053(5) -0.001(4) 0.001(4) -0.002(3)
C803 0.062(6) 0.048(5) 0.043(4) 0.009(4) -0.007(4) -0.004(4)
C804 0.060(7) 0.092(9) 0.110(8) 0.059(8) -0.007(6) -0.005(6)
C51 0.033(4) 0.029(4) 0.063(5) -0.003(4) 0.008(4) 0.000(3)
C52 0.052(6) 0.037(5) 0.079(6) 0.012(4) 0.024(5) -0.002(4)
C53 0.056(6) 0.054(6) 0.109(8) 0.008(6) 0.044(6) 0.004(5)
C54 0.070(7) 0.055(6) 0.093(7) 0.010(6) 0.039(6) 0.024(5)
C55 0.053(6) 0.042(5) 0.071(5) -0.007(4) 0.009(5) 0.014(4)
C56 0.040(5) 0.041(5) 0.064(5) 0.003(4) 0.008(4) 0.006(4)
C45 0.039(5) 0.024(4) 0.063(5) -0.008(4) 0.009(4) 0.003(3)
C46 0.054(6) 0.038(5) 0.059(5) 0.000(4) 0.014(4) 0.011(4)
C47 0.077(7) 0.039(5) 0.074(6) 0.002(5) 0.013(5) 0.012(5)
C48 0.104(9) 0.033(5) 0.081(7) 0.010(5) 0.054(7) 0.016(5)
C49 0.056(6) 0.030(5) 0.096(7) 0.002(5) 0.028(5) 0.005(4)
C50 0.041(5) 0.028(4) 0.071(5) -0.004(4) 0.021(4) 0.002(3)
C21 0.038(5) 0.029(4) 0.043(4) 0.006(3) 0.004(4) -0.008(3)
C22 0.036(5) 0.038(5) 0.059(5) 0.001(4) -0.000(4) 0.003(3)
C23 0.042(5) 0.046(5) 0.052(4) 0.003(4) 0.005(4) -0.006(4)
C24 0.050(6) 0.049(5) 0.057(5) 0.006(4) -0.001(4) -0.011(4)
C25 0.059(6) 0.028(4) 0.063(5) 0.010(4) 0.003(4) 0.000(4)
C26 0.047(5) 0.034(5) 0.050(4) 0.001(4) 0.006(4) -0.003(4)
C27 0.039(5) 0.032(4) 0.040(4) -0.004(3) 0.007(3) -0.000(3)
C28 0.055(6) 0.055(6) 0.056(5) -0.007(5) -0.009(5) 0.010(4)
C29 0.085(7) 0.044(5) 0.054(5) -0.016(4) -0.013(5) 0.007(5)
C30 0.067(6) 0.051(6) 0.052(5) -0.013(4) 0.010(5) -0.007(5)
C31 0.038(5) 0.033(4) 0.065(6) 0.001(4) 0.010(4) -0.000(3)
C32 0.036(4) 0.039(5) 0.042(4) -0.002(4) 0.006(3) 0.001(3)
C33 0.025(4) 0.028(4) 0.054(4) -0.003(4) -0.005(3) 0.002(3)
C34 0.044(5) 0.037(5) 0.056(5) 0.005(4) 0.000(4) -0.003(4)
C35 0.058(6) 0.019(4) 0.065(5) 0.005(4) 0.002(4) -0.003(3)
C36 0.048(5) 0.028(4) 0.070(5) -0.010(4) 0.002(4) 0.002(3)
C37 0.056(5) 0.032(5) 0.063(5) -0.012(4) 0.004(4) 0.002(4)
C38 0.036(4) 0.032(4) 0.049(5) -0.001(3) 0.004(4) 0.002(3)
C39 0.033(4) 0.022(4) 0.052(4) 0.000(3) -0.002(4) 0.002(3)
C40 0.040(5) 0.043(5) 0.063(5) 0.000(4) 0.007(4) -0.004(4)
C41 0.043(6) 0.063(6) 0.069(6) 0.000(5) 0.014(5) -0.006(4)
C42 0.040(5) 0.055(6) 0.085(7) 0.004(5) 0.015(5) -0.000(4)
C43 0.037(5) 0.047(6) 0.087(7) -0.003(5) -0.003(5) -0.013(4)
C44 0.032(5) 0.038(5) 0.071(5) 0.001(4) 0.003(4) -0.011(3)

loop_
_atom_site_label
_atom_site_type_symbol
_atom_site_fract_x
_atom_site_fract_y
_atom_site_fract_z
_atom_site_U_iso_or_equiv
_atom_site_thermal_displace_type
_atom_site_occupancy
_atom_site_calc_flag
_atom_site_refinement_flags
_atom_site_disorder_group
Mo1 Mo 0.21434(2) 0.50725(2) 0.10471(4) 0.0349(2) Uani 1 d . .
P3 P 0.23253(6) 0.56537(6) 0.23005(14) 0.0356(4) Uani 1 d . .
P1 P 0.29437(6) 0.50895(6) 0.05480(13) 0.0328(4) Uani 1 d . .
P2 P 0.23369(6) 0.44846(6) 0.22721(14) 0.0335(4) Uani 1 d . .
C2 C 0.1966(3) 0.4646(3) 0.0107(6) 0.048(2) Uani 1 d . .
O2 O 0.1812(2) 0.4398(2) -0.0476(5) 0.071(2) Uani 1 d . .
C1 C 0.1519(3) 0.5073(3) 0.1417(6) 0.046(2) Uani 1 d . .
O1 O 0.1147(2) 0.5086(2) 0.1556(6) 0.074(2) Uani 1 d . .
C3 C 0.1960(3) 0.5481(3) 0.0023(7) 0.054(2) Uani 1 d . .
O3 O 0.1812(3) 0.5688(2) -0.0594(6) 0.082(2) Uani 1 d . .
C4 C 0.3313(2) 0.5078(2) 0.1654(5) 0.034(2) Uani 1 d . .
C5 C 0.3240(2) 0.5488(2) 0.2268(6) 0.035(2) Uani 1 d . .
H5A H 0.3216(2) 0.5737(2) 0.1821(6) 0.042 Uiso 1 calc R .
H5B H 0.3506(2) 0.5535(2) 0.2651(6) 0.042 Uiso 1 calc R .
C6 C 0.2846(3) 0.5516(2) 0.2977(6) 0.037(2) Uani 1 d . .
C7 C 0.2788(3) 0.5075(3) 0.3524(5) 0.038(2) Uani 1 d . .
H7A H 0.2993(3) 0.5076(3) 0.4070(5) 0.046 Uiso 1 calc R .
H7B H 0.2493(3) 0.5074(3) 0.3800(5) 0.046 Uiso 1 calc R .
C8 C 0.2850(2) 0.4633(2) 0.2977(5) 0.031(2) Uani 1 d . .
C9 C 0.3244(3) 0.4661(2) 0.2285(6) 0.038(2) Uani 1 d . .
H9A H 0.3226(3) 0.4410(2) 0.1843(6) 0.046 Uiso 1 calc R .
H9B H 0.3509(3) 0.4621(2) 0.2676(6) 0.046 Uiso 1 calc R .
O401 O 0.4001(2) 0.4711(2) 0.1308(4) 0.0494(14) Uani 1 d . .
N405 N 0.4678(4) 0.5424(4) 0.2696(9) 0.108(4) Uani 1 d . .
H40E H 0.4677(25) 0.6030(25) 0.2378(55) 0.042 Uiso 1 d . .
H40F H 0.4389(26) 0.5758(26) 0.2479(56) 0.042 Uiso 1 d . .
N402 N 0.4008(2) 0.5446(2) 0.1227(5) 0.042(2) Uani 1 d . .
H40 H 0.2667(34) 0.4640(33) 0.4997(74) 0.074 Uiso 1 d . .
C401 C 0.3806(2) 0.5054(2) 0.1373(5) 0.034(2) Uani 1 d . .
C403 C 0.4469(2) 0.5471(3) 0.0969(7) 0.048(2) Uani 1 d . .
H40A H 0.4505(2) 0.5668(3) 0.0414(7) 0.058 Uiso 1 calc R .
H40B H 0.4574(2) 0.5180(3) 0.0780(7) 0.058 Uiso 1 calc R .
C404 C 0.4737(3) 0.5639(4) 0.1812(8) 0.069(3) Uani 1 d . .
H40C H 0.5047(3) 0.5618(4) 0.1636(8) 0.082 Uiso 1 calc R .
H40D H 0.4669(3) 0.5950(4) 0.1905(8) 0.082 Uiso 1 calc R .
O601 O 0.3227(2) 0.6156(2) 0.3561(5) 0.063(2) Uani 1 d . .
N602 N 0.2776(3) 0.5830(2) 0.4621(5) 0.053(2) Uani 1 d . .
H60 H 0.3203(34) 0.5332(33) 0.4242(72) 0.078 Uiso 1 d . .
N605 N 0.2860(6) 0.6839(6) 0.6232(15) 0.063(5) Uiso 0.437(14) d P 1
H60E H 0.2758(100) 0.6656(99) 0.7003(204) 0.099 Uiso 0.437(14) d P 1
H60F H 0.2787(71) 0.6694(70) 0.6535(161) 0.045 Uiso 0.437(14) d P 1
N651 N 0.2755(21) 0.5667(20) 0.6833(46) 0.279 Uiso 0.563(14) d P 2
H65E H 0.2821(77) 0.5114(75) 0.6063(170) 0.105 Uiso 0.563(14) d P 2
H65F H 0.3028(50) 0.5578(51) 0.6769(110) 0.045 Uiso 0.563(14) d P 2
C601 C 0.2963(3) 0.5869(3) 0.3761(6) 0.045(2) Uani 1 d . .
C603 C 0.2899(6) 0.6135(4) 0.5415(10) 0.119(6) Uani 1 d . .
H60A H 0.2845(6) 0.5983(4) 0.6029(10) 0.143 Uiso 1 calc R 1
H60B H 0.3215(6) 0.6183(4) 0.5371(10) 0.143 Uiso 1 calc R 1
C604 C 0.2697(7) 0.6554(7) 0.5480(14) 0.052(6) Uiso 0.437(14) d P 1
H60C H 0.2382(7) 0.6511(7) 0.5584(14) 0.063 Uiso 0.437(14) calc PR 1
H60D H 0.2732(7) 0.6703(7) 0.4855(14) 0.063 Uiso 0.437(14) calc PR 1
C641 C 0.3295(19) 0.5590(17) 0.6353(44) 0.223 Uiso 0.563(14) d P 2
H64A H 0.3288(19) 0.5756(17) 0.5745(44) 0.267 Uiso 0.563(14) calc PR 2
H64B H 0.3479(19) 0.5762(17) 0.6792(44) 0.267 Uiso 0.563(14) calc PR 2
O801 O 0.3153(2) 0.3929(2) 0.3370(4) 0.0451(13) Uani 1 d . .
N802 N 0.2916(2) 0.4325(2) 0.4646(4) 0.044(2) Uani 1 d . .
H80 H 0.3806(26) 0.5679(27) 0.1048(56) 0.039 Uiso 1 d . .
N805 N 0.2810(3) 0.3332(4) 0.6271(9) 0.098(3) Uani 1 d . .
H80E H 0.2700(59) 0.2215(64) 0.5610(140) 0.180 Uiso 1 d . .
H80F H 0.2777(72) 0.7370(71) 0.4022(170) 0.227 Uiso 1 d . .
C801 C 0.2977(2) 0.4263(3) 0.3681(6) 0.040(2) Uani 1 d . .
C803 C 0.3049(3) 0.3997(3) 0.5350(6) 0.051(2) Uani 1 d . .
H80A H 0.3115(3) 0.4143(3) 0.5966(6) 0.061 Uiso 1 calc R .
H80B H 0.3317(3) 0.3854(3) 0.5122(6) 0.061 Uiso 1 calc R .
C804 C 0.2692(4) 0.3645(4) 0.5523(10) 0.087(4) Uani 1 d . .
H80C H 0.2419(4) 0.3790(4) 0.5706(10) 0.105 Uiso 1 calc R .
H80D H 0.2640(4) 0.3486(4) 0.4915(10) 0.105 Uiso 1 calc R .
C51 C 0.1926(3) 0.5783(2) 0.3251(6) 0.042(2) Uani 1 d . .
C52 C 0.1648(3) 0.5453(3) 0.3608(7) 0.056(2) Uani 1 d . .
H52 H 0.1670(3) 0.5166(3) 0.3365(7) 0.067 Uiso 1 calc R .
C53 C 0.1344(3) 0.5550(3) 0.4315(9) 0.073(3) Uani 1 d . .
H53 H 0.1158(3) 0.5327(3) 0.4543(9) 0.088 Uiso 1 calc R .
C54 C 0.1308(4) 0.5964(3) 0.4692(8) 0.073(3) Uani 1 d . .
H54 H 0.1105(4) 0.6024(3) 0.5186(8) 0.087 Uiso 1 calc R .
C55 C 0.1574(3) 0.6289(3) 0.4334(7) 0.056(2) Uani 1 d . .
H55 H 0.1548(3) 0.6576(3) 0.4576(7) 0.067 Uiso 1 calc R .
C56 C 0.1879(3) 0.6199(3) 0.3624(6) 0.048(2) Uani 1 d . .
H56 H 0.2057(3) 0.6427(3) 0.3390(6) 0.058 Uiso 1 calc R .
C45 C 0.2381(3) 0.6206(2) 0.1777(6) 0.042(2) Uani 1 d . .
C46 C 0.1999(3) 0.6334(3) 0.1272(6) 0.051(2) Uani 1 d . .
H46 H 0.1755(3) 0.6147(3) 0.1259(6) 0.061 Uiso 1 calc R .
C47 C 0.1983(4) 0.6739(3) 0.0792(7) 0.063(3) Uani 1 d . .
H47 H 0.1732(4) 0.6824(3) 0.0448(7) 0.076 Uiso 1 calc R .
C48 C 0.2346(4) 0.7008(3) 0.0835(7) 0.073(3) Uani 1 d . .
H48 H 0.2343(4) 0.7278(3) 0.0506(7) 0.087 Uiso 1 calc R .
C49 C 0.2707(3) 0.6889(3) 0.1346(8) 0.060(3) Uani 1 d . .
H49 H 0.2946(3) 0.7082(3) 0.1386(8) 0.072 Uiso 1 calc R .
C50 C 0.2726(3) 0.6487(2) 0.1807(7) 0.047(2) Uani 1 d . .
H50 H 0.2981(3) 0.6406(2) 0.2144(7) 0.056 Uiso 1 calc R .
C21 C 0.3145(2) 0.5553(2) -0.0188(5) 0.036(2) Uani 1 d . .
C22 C 0.3524(3) 0.5516(3) -0.0725(6) 0.044(2) Uani 1 d . .
H22 H 0.3686(3) 0.5254(3) -0.0685(6) 0.053 Uiso 1 calc R .
C23 C 0.3674(3) 0.5849(3) -0.1320(6) 0.046(2) Uani 1 d . .
H23 H 0.3939(3) 0.5821(3) -0.1658(6) 0.056 Uiso 1 calc R .
C24 C 0.3421(3) 0.6224(3) -0.1405(6) 0.052(2) Uani 1 d . .
H24 H 0.3513(3) 0.6449(3) -0.1825(6) 0.063 Uiso 1 calc R .
C25 C 0.3038(3) 0.6275(3) -0.0887(6) 0.050(2) Uani 1 d . .
H25 H 0.2874(3) 0.6535(3) -0.0937(6) 0.060 Uiso 1 calc R .
C26 C 0.2897(3) 0.5929(3) -0.0278(6) 0.044(2) Uani 1 d . .
H26 H 0.2632(3) 0.5956(3) 0.0067(6) 0.053 Uiso 1 calc R .
C27 C 0.3103(3) 0.4655(2) -0.0306(5) 0.037(2) Uani 1 d . .
C28 C 0.2885(3) 0.4676(3) -0.1185(7) 0.055(2) Uani 1 d . .
H28 H 0.2696(3) 0.4912(3) -0.1312(7) 0.067 Uiso 1 calc R .
C29 C 0.2943(4) 0.4349(3) -0.1889(7) 0.061(3) Uani 1 d . .
H29 H 0.2786(4) 0.4364(3) -0.2475(7) 0.073 Uiso 1 calc R .
C30 C 0.3226(3) 0.4009(3) -0.1725(6) 0.057(2) Uani 1 d . .
H30 H 0.3281(3) 0.3802(3) -0.2214(6) 0.068 Uiso 1 calc R .
C31 C 0.3427(3) 0.3975(3) -0.0852(6) 0.045(2) Uani 1 d . .
H31 H 0.3605(3) 0.3731(3) -0.0722(6) 0.054 Uiso 1 calc R .
C32 C 0.3372(3) 0.4302(2) -0.0130(5) 0.039(2) Uani 1 d . .
H32 H 0.3519(3) 0.4278(2) 0.0466(5) 0.047 Uiso 1 calc R .
C33 C 0.2434(2) 0.3928(2) 0.1820(6) 0.036(2) Uani 1 d . .
C34 C 0.2372(3) 0.3560(3) 0.2410(6) 0.046(2) Uani 1 d . .
H34 H 0.2300(3) 0.3596(3) 0.3067(6) 0.055 Uiso 1 calc R .
C35 C 0.2416(3) 0.3146(2) 0.2028(6) 0.047(2) Uani 1 d . .
H35 H 0.2367(3) 0.2902(2) 0.2431(6) 0.057 Uiso 1 calc R .
C36 C 0.2525(3) 0.3080(3) 0.1114(7) 0.049(2) Uani 1 d . .
H36 H 0.2565(3) 0.2793(3) 0.0883(7) 0.058 Uiso 1 calc R .
C37 C 0.2580(3) 0.3426(3) 0.0508(7) 0.050(2) Uani 1 d . .
H37 H 0.2648(3) 0.3379(3) -0.0148(7) 0.061 Uiso 1 calc R .
C38 C 0.2537(2) 0.3857(3) 0.0865(5) 0.039(2) Uani 1 d . .
H38 H 0.2579(2) 0.4096(3) 0.0447(5) 0.047 Uiso 1 calc R .
C39 C 0.1882(2) 0.4364(2) 0.3097(6) 0.036(2) Uani 1 d . .
C40 C 0.1867(3) 0.4398(3) 0.4092(7) 0.049(2) Uani 1 d . .
H40 H 0.2118(3) 0.4487(3) 0.4431(7) 0.059 Uiso 1 calc R .
C41 C 0.1485(3) 0.4304(3) 0.4605(7) 0.058(2) Uani 1 d . .
H41 H 0.1477(3) 0.4332(3) 0.5283(7) 0.070 Uiso 1 calc R .
C42 C 0.1120(3) 0.4169(3) 0.4102(8) 0.060(3) Uani 1 d . .
H42 H 0.0862(3) 0.4102(3) 0.4443(8) 0.072 Uiso 1 calc R .
C43 C 0.1127(3) 0.4129(3) 0.3117(8) 0.057(2) Uani 1 d . .
H43 H 0.0874(3) 0.4042(3) 0.2783(8) 0.068 Uiso 1 calc R .
C44 C 0.1501(3) 0.4217(3) 0.2621(7) 0.047(2) Uani 1 d . .
H44 H 0.1505(3) 0.4179(3) 0.1945(7) 0.056 Uiso 1 calc R .
O100 O 0.1947(7) 0.2795(7) 0.6861(14) 0.219(8) Uiso 1 d . .
N101 N 0.1701(4) 0.3433(4) 0.7395(9) 0.099(3) Uiso 1 d . .
C102 C 0.1693(7) 0.3107(7) 0.6816(14) 0.133(6) Uiso 1 d . .
C103 C 0.1972(6) 0.3453(6) 0.8219(14) 0.133(6) Uiso 1 d . .
C104 C 0.1431(11) 0.3809(11) 0.7106(23) 0.225(13) Uiso 1 d . .
O200 O 0.5222(4) 0.6148(4) 0.5918(8) 0.122(3) Uiso 1 d . .
N201 N 0.5474(4) 0.6052(4) 0.4383(9) 0.102(3) Uiso 1 d . .
C202 C 0.5488(6) 0.5967(6) 0.5310(12) 0.114(5) Uiso 1 d . .
C203 C 0.5773(5) 0.5799(5) 0.3744(12) 0.113(5) Uiso 1 d . .
C204 C 0.5121(6) 0.6365(7) 0.3936(14) 0.136(6) Uiso 1 d . .
O300 O 0.2501(3) 0.5029(3) -0.4223(5) 0.077(2) Uiso 1 d . .
N301 N 0.1949(7) 0.5207(8) -0.3069(15) 0.184(7) Uiso 1 d . .
C302 C 0.2222(9) 0.4955(8) -0.3813(19) 0.175(9) Uiso 1 d . .
C303 C 0.1501(9) 0.5086(8) -0.2591(20) 0.172(8) Uiso 1 d . .
C304 C 0.2009(19) 0.5741(19) -0.2858(42) 0.400(29) Uiso 1 d . .

loop_
_atom_type_symbol
_atom_type_description
_atom_type_scat_dispersion_real
_atom_type_scat_dispersion_imag
_atom_type_scat_source
Mo Mo -0.0483 2.7339 'International Tables Vol C Tables 4.2.6.8 and 6.1.1.4'
P P 0.2955 0.4335 'International Tables Vol C Tables 4.2.6.8 and 6.1.1.4'
O O 0.0492 0.0322 'International Tables Vol C Tables 4.2.6.8 and 6.1.1.4'
N N 0.0311 0.0180 'International Tables Vol C Tables 4.2.6.8 and 6.1.1.4'
C C 0.0181 0.0091 'International Tables Vol C Tables 4.2.6.8 and 6.1.1.4'
H H 0.0000 0.0000 'International Tables Vol C Tables 4.2.6.8 and 6.1.1.4'

loop_
_geom_angle_atom_site_label_1
_geom_angle_atom_site_label_2
_geom_angle_atom_site_label_3
_geom_angle
_geom_angle_site_symmetry_1
_geom_angle_site_symmetry_3
_geom_angle_publ_flag
C2 Mo1 C3 82.1(4) . . ?
C2 Mo1 C1 84.4(4) . . ?
C3 Mo1 C1 84.8(4) . . ?
C2 Mo1 P2 92.1(3) . . ?
C3 Mo1 P2 174.0(2) . . ?
C1 Mo1 P2 93.0(2) . . ?
C2 Mo1 P3 176.2(3) . . ?
C3 Mo1 P3 96.3(3) . . ?
C1 Mo1 P3 92.0(2) . . ?
P2 Mo1 P3 89.36(6) . . ?
C2 Mo1 P1 95.9(3) . . ?
C3 Mo1 P1 93.9(3) . . ?
C1 Mo1 P1 178.6(2) . . ?
P2 Mo1 P1 88.31(6) . . ?
P3 Mo1 P1 87.68(6) . . ?
C51 P3 C45 98.3(3) . . ?
C51 P3 C6 104.7(4) . . ?
C45 P3 C6 108.6(3) . . ?
C51 P3 Mo1 119.4(3) . . ?
C45 P3 Mo1 113.1(3) . . ?
C6 P3 Mo1 111.4(2) . . ?
C27 P1 C21 96.4(3) . . ?
C27 P1 C4 110.1(3) . . ?
C21 P1 C4 104.9(3) . . ?
C27 P1 Mo1 114.5(3) . . ?
C21 P1 Mo1 119.1(3) . . ?
C4 P1 Mo1 110.8(2) . . ?
C33 P2 C39 98.5(3) . . ?
C33 P2 C8 105.2(3) . . ?
C39 P2 C8 110.8(3) . . ?
C33 P2 Mo1 117.8(3) . . ?
C39 P2 Mo1 112.3(2) . . ?
C8 P2 Mo1 111.5(2) . . ?
O2 C2 Mo1 173.1(7) . . ?
O1 C1 Mo1 174.2(8) . . ?
O3 C3 Mo1 172.1(8) . . ?
C5 C4 C9 109.8(6) . . ?
C5 C4 C401 108.6(6) . . ?
C9 C4 C401 103.4(6) . . ?
C5 C4 P1 110.1(5) . . ?
C9 C4 P1 112.6(5) . . ?
C401 C4 P1 112.1(5) . . ?
C4 C5 C6 120.5(6) . . ?
C5 C6 C7 110.3(6) . . ?
C5 C6 C601 107.3(6) . . ?
C7 C6 C601 106.6(6) . . ?
C5 C6 P3 110.7(5) . . ?
C7 C6 P3 109.6(5) . . ?
C601 C6 P3 112.3(5) . . ?
C8 C7 C6 120.1(6) . . ?
C801 C8 C9 103.6(6) . . ?
C801 C8 C7 111.0(6) . . ?
C9 C8 C7 110.3(6) . . ?
C801 C8 P2 111.0(5) . . ?
C9 C8 P2 110.0(5) . . ?
C7 C8 P2 110.8(5) . . ?
C8 C9 C4 120.0(6) . . ?
C401 N402 C403 121.5(6) . . ?
O401 C401 N402 121.8(7) . . ?
O401 C401 C4 122.5(7) . . ?
N402 C401 C4 115.7(6) . . ?
N402 C403 C404 110.8(7) . . ?
N405 C404 C403 116.4(8) . . ?
C601 N602 C603 119.8(8) . . ?
O601 C601 N602 123.5(8) . . ?
O601 C601 C6 119.0(8) . . ?
N602 C601 C6 117.4(7) . . ?
C604 C603 N602 120.0(15) . . ?
C603 C604 N605 115.9(17) . . ?
C204 C641 N651 135.5(41) 4_656 . ?
C801 N802 C803 121.6(7) . . ?
O801 C801 N802 121.2(8) . . ?
O801 C801 C8 119.7(7) . . ?
N802 C801 C8 119.0(7) . . ?
N802 C803 C804 112.6(8) . . ?
N805 C804 C803 113.1(9) . . ?
C56 C51 C52 117.6(8) . . ?
C56 C51 P3 122.3(6) . . ?
C52 C51 P3 120.0(6) . . ?
C53 C52 C51 120.2(9) . . ?
C54 C53 C52 121.3(9) . . ?
C53 C54 C55 118.8(9) . . ?
C54 C55 C56 120.7(9) . . ?
C55 C56 C51 121.3(8) . . ?
C50 C45 C46 118.9(8) . . ?
C50 C45 P3 129.4(7) . . ?
C46 C45 P3 111.7(6) . . ?
C45 C46 C47 120.3(9) . . ?
C48 C47 C46 118.4(10) . . ?
C49 C48 C47 121.0(9) . . ?
C48 C49 C50 120.7(9) . . ?
C45 C50 C49 120.7(9) . . ?
C26 C21 C22 118.9(7) . . ?
C26 C21 P1 120.1(6) . . ?
C22 C21 P1 120.8(6) . . ?
C23 C22 C21 122.3(8) . . ?
C22 C23 C24 118.2(8) . . ?
C25 C24 C23 121.4(8) . . ?
C24 C25 C26 118.8(8) . . ?
C21 C26 C25 120.2(8) . . ?
C32 C27 C28 118.5(7) . . ?
C32 C27 P1 127.6(6) . . ?
C28 C27 P1 113.6(6) . . ?
C27 C28 C29 120.9(8) . . ?
C30 C29 C28 120.2(9) . . ?
C31 C30 C29 119.4(8) . . ?
C30 C31 C32 121.0(8) . . ?
C27 C32 C31 119.8(7) . . ?
C38 C33 C34 117.4(7) . . ?
C38 C33 P2 120.8(6) . . ?
C34 C33 P2 121.6(6) . . ?
C35 C34 C33 120.1(8) . . ?
C36 C35 C34 122.1(8) . . ?
C35 C36 C37 120.1(8) . . ?
C36 C37 C38 119.9(8) . . ?
C33 C38 C37 120.4(8) . . ?
C40 C39 C44 117.4(8) . . ?
C40 C39 P2 128.9(7) . . ?
C44 C39 P2 113.7(6) . . ?
C39 C40 C41 121.2(9) . . ?
C42 C41 C40 118.9(9) . . ?
C43 C42 C41 121.0(9) . . ?
C44 C43 C42 119.9(9) . . ?
C43 C44 C39 121.5(9) . . ?
C102 N101 C103 123.4(16) . . ?
C102 N101 C104 115.3(18) . . ?
C103 N101 C104 121.2(18) . . ?
O100 C102 N101 124.0(22) . . ?
C202 N201 C203 117.2(14) . . ?
C202 N201 C204 122.0(14) . . ?
C203 N201 C204 120.4(12) . . ?
N201 C202 O200 122.0(16) . . ?
N201 C204 C641 83.7(22) . 3_566 ?
C302 N301 C304 123.4(27) . . ?
C302 N301 C303 129.8(22) . . ?
C304 N301 C303 104.7(25) . . ?
O300 C302 N301 134.1(25) . . ?

loop_
_geom_bond_atom_site_label_1
_geom_bond_atom_site_label_2
_geom_bond_distance
_geom_bond_site_symmetry_2
_geom_bond_publ_flag
Mo1 C2 1.914(9) . ?
Mo1 C3 1.966(10) . ?
Mo1 C1 1.974(8) . ?
Mo1 P2 2.534(2) . ?
Mo1 P3 2.538(2) . ?
Mo1 P1 2.541(2) . ?
P3 C51 1.833(8) . ?
P3 C45 1.842(8) . ?
P3 C6 1.893(8) . ?
P1 C27 1.839(7) . ?
P1 C21 1.847(7) . ?
P1 C4 1.898(7) . ?
P2 C33 1.832(7) . ?
P2 C39 1.834(8) . ?
P2 C8 1.898(7) . ?
C2 O2 1.202(10) . ?
C1 O1 1.156(9) . ?
C3 O3 1.152(11) . ?
C4 C5 1.527(10) . ?
C4 C9 1.556(10) . ?
C4 C401 1.556(10) . ?
C5 C6 1.552(11) . ?
C6 C7 1.553(11) . ?
C6 C601 1.566(11) . ?
C7 C8 1.557(10) . ?
C8 C801 1.539(11) . ?
C8 C9 1.539(11) . ?
O401 C401 1.205(9) . ?
N405 C404 1.395(15) . ?
N402 C401 1.360(10) . ?
N402 C403 1.456(10) . ?
C403 C404 1.511(13) . ?
O601 C601 1.223(10) . ?
N602 C601 1.321(12) . ?
N602 C603 1.486(14) . ?
N605 C604 1.44(3) . ?
N651 C641 1.79(7) . ?
C603 C604 1.42(3) . ?
C641 C204 1.81(5) 4_656 ?
O801 C801 1.228(9) . ?
N802 C801 1.356(11) . ?
N802 C803 1.450(11) . ?
N805 C804 1.450(14) . ?
C803 C804 1.549(14) . ?
C51 C56 1.379(11) . ?
C51 C52 1.405(12) . ?
C52 C53 1.379(13) . ?
C53 C54 1.369(14) . ?
C54 C55 1.374(14) . ?
C55 C56 1.379(12) . ?
C45 C50 1.359(12) . ?
C45 C46 1.413(12) . ?
C46 C47 1.401(13) . ?
C47 C48 1.38(2) . ?
C48 C49 1.358(15) . ?
C49 C50 1.383(12) . ?
C21 C26 1.382(12) . ?
C21 C22 1.378(11) . ?
C22 C23 1.384(11) . ?
C23 C24 1.386(13) . ?
C24 C25 1.381(13) . ?
C25 C26 1.416(11) . ?
C27 C32 1.375(11) . ?
C27 C28 1.386(12) . ?
C28 C29 1.401(13) . ?
C29 C30 1.370(14) . ?
C30 C31 1.356(13) . ?
C31 C32 1.420(11) . ?
C33 C38 1.372(11) . ?
C33 C34 1.400(11) . ?
C34 C35 1.374(11) . ?
C35 C36 1.319(13) . ?
C36 C37 1.358(13) . ?
C37 C38 1.409(11) . ?
C39 C40 1.377(12) . ?
C39 C44 1.410(11) . ?
C40 C41 1.394(12) . ?
C41 C42 1.376(14) . ?
C42 C43 1.364(14) . ?
C43 C44 1.357(12) . ?
O100 C102 1.23(2) . ?
N101 C102 1.28(2) . ?
N101 C103 1.41(2) . ?
N101 C104 1.47(3) . ?
O200 C202 1.29(2) . ?
N201 C202 1.31(2) . ?
N201 C203 1.49(2) . ?
N201 C204 1.57(2) . ?
C204 C641 1.81(5) 3_566 ?
O300 C302 1.05(3) . ?
N301 C302 1.53(3) . ?
N301 C304 1.66(6) . ?
N301 C303 1.56(3) . ?

loop_
_geom_torsion_atom_site_label_1
_geom_torsion_atom_site_label_2
_geom_torsion_atom_site_label_3
_geom_torsion_atom_site_label_4
_geom_torsion
_geom_torsion_site_symmetry_1
_geom_torsion_site_symmetry_2
_geom_torsion_site_symmetry_3
_geom_torsion_site_symmetry_4
_geom_torsion_publ_flag
C1 C2 C3 C4 98.1(3) . . . . ?
C2 C3 C4 C5 -143.8(5) . . . . ?
C3 C4 C5 C6 66.4(6) . . . . ?
C4 C5 C6 C1 -48.0(8) . . . . ?
C5 C6 C1 C2 21.1(5) . . . . ?
C6 C1 C2 C3 -73.5(3) . . . . ?
